data_1562361
loop_
_publ_author_name
'Corbin, Daniel A.'
'Puffer, Katherine O.'
'Chism, Katherine A.'
'Cole, Justin P.'
'Theriot, Jordan C.'
'McCarthy, Blaine G.'
'Buss, Bonnie L.'
'Lim, Chern-Hooi'
'Lincoln, Sarah R.'
'Newell, Brian S.'
'Miyake, Garret M.'

_publ_section_title
;
 Radical Addition to N,N-Diaryl Dihydrophenazine Photoredox Catalysts and
 Implications in Photoinduced Organocatalyzed Atom Transfer Radical
 Polymerization
;
_journal_issue 10
_journal_name_full Macromolecules
_journal_page_first 4507
_journal_page_last 4516
_journal_paper_doi 10.1021/acs.macromol.1c00501
_journal_volume 54
_journal_year 2021
_chemical_formula_moiety 'C26 H16 F6 N2, Br3'
_chemical_formula_sum 'C26 H16 Br3 F6 N2'
_chemical_formula_weight 710.14
_space_group_crystal_system triclinic
_space_group_IT_number 2
_space_group_name_Hall '-P 1'
_space_group_name_H-M_alt 'P -1'
_atom_sites_solution_hydrogens geom
_atom_sites_solution_primary direct
_atom_sites_solution_secondary difmap
_audit_creation_date 2021-03-03
_audit_creation_method
;
Olex2 1.3
(compiled 2020.11.12 svn.r5f609507 for OlexSys, GUI svn.r6272)
;
_cell_angle_alpha 78.825(3)
_cell_angle_beta 77.881(3)
_cell_angle_gamma 83.304(3)
_cell_formula_units_Z 2
_cell_length_a 7.7300(6)
_cell_length_b 10.3469(9)
_cell_length_c 16.7221(14)
_cell_measurement_reflns_used 477
_cell_measurement_temperature 100.(2)
_cell_measurement_theta_max 24.7917
_cell_measurement_theta_min 2.7759
_cell_volume 1278.83(18)
_computing_cell_refinement 'APEX3 v2019.1-0 (Bruker AXS)'
_computing_data_collection 'Bruker Instrument Service V6.2.6 (Bruker AXS Inc., 2017)'
_computing_data_reduction 'SAINT V8.40A (Bruker Nano, Inc., 2019)'
_computing_molecular_graphics 'Olex2 1.3 (Dolomanov et al., 2009)'
_computing_publication_material 'Olex2 1.3 (Dolomanov et al., 2009)'
_computing_structure_refinement 'SHELXL-2018/3 (Sheldrick, 2018)'
_computing_structure_solution 'SHELXT 2014/5 (Sheldrick, 2014)'
_diffrn_ambient_temperature 100.(2)
_diffrn_detector_area_resol_mean 8.3333
_diffrn_measured_fraction_theta_full 0.998
_diffrn_measured_fraction_theta_max 0.998
_diffrn_measurement_device_type 'Bruker D8 QUEST '
_diffrn_measurement_method '\f and \w scans'
_diffrn_radiation_monochromator 'curved graphite'
_diffrn_radiation_type 'Mo K\a'
_diffrn_radiation_wavelength 0.71073
_diffrn_reflns_av_R_equivalents 0.0290
_diffrn_reflns_av_unetI/netI 0.0206
_diffrn_reflns_limit_h_max 9
_diffrn_reflns_limit_h_min -9
_diffrn_reflns_limit_k_max 12
_diffrn_reflns_limit_k_min -12
_diffrn_reflns_limit_l_max 20
_diffrn_reflns_limit_l_min -20
_diffrn_reflns_number 36270
_diffrn_reflns_theta_full 26.37
_diffrn_reflns_theta_max 26.37
_diffrn_reflns_theta_min 2.53
_diffrn_source 'sealed tube'
_diffrn_source_type 'Siemans KFF Mo2K-90'
_exptl_absorpt_coefficient_mu 4.795
_exptl_absorpt_correction_T_max 0.7465
_exptl_absorpt_correction_T_min 0.4867
_exptl_absorpt_correction_type multi-scan
_exptl_absorpt_process_details
;
Krause, L., Herbst-Irmer, R., Sheldrick, G. M., Stalke, D. (2015).
"Comparison of silver and molybdenum microfocus X-ray sources for
single-crystal structure determination"
J. Appl. Cryst. 48, 3-10.
;
_exptl_crystal_colour 'translucent dark green'
_exptl_crystal_density_diffrn 1.844
_exptl_crystal_density_method 'not measured'
_exptl_crystal_description plate
_exptl_crystal_F_000 690
_exptl_crystal_size_max 0.517
_exptl_crystal_size_mid 0.295
_exptl_crystal_size_min 0.278
_refine_diff_density_max 8.226
_refine_diff_density_min -0.568
_refine_ls_extinction_method none
_refine_ls_goodness_of_fit_ref 1.049
_refine_ls_hydrogen_treatment constr
_refine_ls_matrix_type full
_refine_ls_number_parameters 329
_refine_ls_number_reflns 5214
_refine_ls_number_restraints 0
_refine_ls_restrained_S_all 1.049
_refine_ls_R_factor_all 0.0834
_refine_ls_R_factor_gt 0.0712
_refine_ls_shift/su_max 0.000
_refine_ls_shift/su_mean 0.000
_refine_ls_structure_factor_coef Fsqd
_refine_ls_weighting_details 'w=1/[\s^2^(Fo^2^)+(0.0900P)^2^+17.7585P] where P=(Fo^2^+2Fc^2^)/3'
_refine_ls_weighting_scheme calc
_refine_ls_wR_factor_gt 0.1867
_refine_ls_wR_factor_ref 0.1961
_reflns_number_gt 4326
_reflns_number_total 5214
_reflns_threshold_expression 'I > 2\s(I)'
_cod_data_source_file ma1c00501_si_003.cif
_cod_data_source_block gm20
_cod_depositor_comments
;
The following automatic conversions were performed:

data item '_exptl_absorpt_correction_type' value 'Multi-Scan' was
changed to 'multi-scan' in accordance with the
/home/data/users/saulius/crontab/automatic-downloads/rss-feeds/ACS/lib/dictionaries/cif_core.dic
dictionary named 'cif_core.dic' version 2.4.2 last updated on
2011-04-26.

Automatic conversion script
Id: cif_fix_values 7556 2019-12-06 15:28:31Z antanas 

 Adding full bibliography for 1562361--1562362.cif.
;
_cod_database_code 1562361
_olex2_refinement_description
;
1. Uiso/Uaniso restraints and constraints
Uanis(F1) = Uanis(F2) = Uanis(F3) = Uanis(F1A) = Uanis(F3A)
2. Others
 Sof(F1A)=Sof(F3A)=1-FVAR(1)
 Sof(F1)=Sof(F3)=FVAR(1)
3.a Aromatic/amide H refined with riding coordinates:
 C5(H5), C6(H6), C8(H8), C9(H9), C11(H11), C12(H12), C13(H13), C14(H14),
 C18(H18), C19(H19), C20(H20), C21(H21), C25(H25), C26(H26), C27(H27), C28(H28)
;
_olex2_submission_special_instructions 'No special instructions were received'

loop_
_space_group_symop_operation_xyz
'x, y, z'
'-x, -y, -z'

loop_
_atom_site_type_symbol
_atom_site_label
_atom_site_fract_x
_atom_site_fract_y
_atom_site_fract_z
_atom_site_U_iso_or_equiv
_atom_site_adp_type
_atom_site_calc_flag
_atom_site_refinement_flags_adp
_atom_site_refinement_flags_occupancy
_atom_site_refinement_flags_posn
_atom_site_occupancy
_atom_site_disorder_assembly
_atom_site_disorder_group
Br Br1 1.16505(10) -0.10727(9) 0.64542(5) 0.0343(2) Uani d . . . 1.0 . .
Br Br2 0.96667(9) -0.16532(7) 0.78938(4) 0.0217(2) Uani d . . . 1.0 . .
Br Br3 0.77924(9) -0.21452(7) 0.93314(4) 0.0253(2) Uani d . . . 1.0 . .
F F2 0.9551(7) 0.5380(5) 0.2558(3) 0.0446(10) Uani d . . . 1.0 . .
F F1 1.008(2) 0.6520(10) 0.3380(8) 0.0446(10) Uani d . P . 0.61(2) A 1
F F3 0.7824(16) 0.5339(13) 0.3714(7) 0.0446(10) Uani d . P . 0.61(2) A 1
F F1A 0.939(3) 0.6422(16) 0.3602(12) 0.0446(10) Uani d . P . 0.39(2) A 2
F F3A 0.751(2) 0.495(2) 0.3675(11) 0.0446(10) Uani d . P . 0.39(2) A 2
F F4 0.7638(6) 0.5019(5) 0.1024(3) 0.0428(13) Uani d . . . 1.0 . .
F F5 0.5618(7) 0.3658(5) 0.1475(4) 0.0432(13) Uani d . . . 1.0 . .
F F6 0.6151(6) 0.4904(5) 0.2265(3) 0.0378(11) Uani d . . . 1.0 . .
N N1 0.1110(8) 0.8967(5) 0.0297(4) 0.0204(12) Uani d . . . 1.0 . .
N N2 1.3929(8) 0.1056(7) 0.4690(4) 0.0287(14) Uani d . . . 1.0 . .
C C1 1.4929(10) 0.1218(8) 0.5251(5) 0.0295(17) Uani d . . . 1.0 . .
C C3 1.3971(9) -0.0135(8) 0.4436(5) 0.0293(17) Uani d . . . 1.0 . .
C C4 1.2790(10) 0.2154(8) 0.4362(5) 0.0299(17) Uani d . . . 1.0 . .
C C5 1.3403(13) 0.2914(11) 0.3612(6) 0.053(3) Uani d . . . 1.0 . .
H H5 1.456806 0.273814 0.331268 0.063 Uiso calc U . R 1.0 . .
C C6 1.2285(13) 0.3945(11) 0.3299(6) 0.054(3) Uani d . . . 1.0 . .
H H6 1.268628 0.449331 0.278246 0.065 Uiso calc U . R 1.0 . .
C C7 1.0605(12) 0.4176(8) 0.3733(5) 0.0355(19) Uani d . . . 1.0 . .
C C8 0.9998(10) 0.3413(8) 0.4488(5) 0.0330(18) Uani d . . . 1.0 . .
H H8 0.883053 0.358756 0.478463 0.04 Uiso calc U . R 1.0 . .
C C9 1.1114(10) 0.2382(8) 0.4811(5) 0.0311(17) Uani d . . . 1.0 . .
H H9 1.072384 0.184503 0.533292 0.037 Uiso calc U . R 1.0 . .
C C10 0.9415(13) 0.5303(9) 0.3360(6) 0.041(2) Uani d . . . 1.0 . .
C C11 1.4897(10) 0.2429(9) 0.5513(5) 0.0355(19) Uani d . . . 1.0 . .
H H11 1.416361 0.315864 0.529672 0.043 Uiso calc U . R 1.0 . .
C C12 1.5907(11) 0.2599(10) 0.6082(6) 0.040(2) Uani d . . . 1.0 . .
H H12 1.586718 0.342624 0.625427 0.048 Uiso calc U . R 1.0 . .
C C13 1.6990(11) 0.1498(10) 0.6391(6) 0.040(2) Uani d . . . 1.0 . .
H H13 1.767927 0.158452 0.678319 0.048 Uiso calc U . R 1.0 . .
C C14 1.7063(10) 0.0318(10) 0.6137(5) 0.037(2) Uani d . . . 1.0 . .
H H14 1.782182 -0.039978 0.634741 0.045 Uiso calc U . R 1.0 . .
C C17 -0.1596(9) 1.0381(6) 0.0510(4) 0.0185(13) Uani d . . . 1.0 . .
C C18 -0.3170(9) 1.0741(7) 0.1034(5) 0.0227(14) Uani d . . . 1.0 . .
H H18 -0.395241 1.145048 0.083392 0.027 Uiso calc U . R 1.0 . .
C C19 -0.3588(10) 1.0078(8) 0.1833(5) 0.0276(16) Uani d . . . 1.0 . .
H H19 -0.465593 1.033366 0.218434 0.033 Uiso calc U . R 1.0 . .
C C20 -0.2452(10) 0.9025(7) 0.2135(5) 0.0238(15) Uani d . . . 1.0 . .
H H20 -0.275747 0.85747 0.26909 0.029 Uiso calc U . R 1.0 . .
C C21 -0.0908(10) 0.8638(7) 0.1640(5) 0.0231(14) Uani d . . . 1.0 . .
H H21 -0.015195 0.791933 0.185127 0.028 Uiso calc U . R 1.0 . .
C C22 -0.0441(9) 0.9311(7) 0.0814(4) 0.0204(14) Uani d . . . 1.0 . .
C C24 0.2330(9) 0.7898(7) 0.0618(4) 0.0197(13) Uani d . . . 1.0 . .
C C25 0.2129(9) 0.6616(7) 0.0555(4) 0.0227(14) Uani d . . . 1.0 . .
H H25 0.11918 0.642244 0.03206 0.027 Uiso calc U . R 1.0 . .
C C26 0.3668(10) 0.8216(7) 0.0962(5) 0.0261(15) Uani d . . . 1.0 . .
H H26 0.376788 0.910601 0.100462 0.031 Uiso calc U . R 1.0 . .
C C27 0.3321(10) 0.5619(7) 0.0840(5) 0.0254(15) Uani d . . . 1.0 . .
H H27 0.321135 0.472889 0.080296 0.03 Uiso calc U . R 1.0 . .
C C28 0.4851(9) 0.7222(7) 0.1242(5) 0.0244(15) Uani d . . . 1.0 . .
H H28 0.578494 0.741969 0.147707 0.029 Uiso calc U . R 1.0 . .
C C29 0.4676(9) 0.5926(7) 0.1181(4) 0.0224(14) Uani d . . . 1.0 . .
C C30 0.6021(10) 0.4864(8) 0.1479(5) 0.0285(16) Uani d . . . 1.0 . .

loop_
_atom_site_aniso_label
_atom_site_aniso_U_11
_atom_site_aniso_U_22
_atom_site_aniso_U_33
_atom_site_aniso_U_12
_atom_site_aniso_U_13
_atom_site_aniso_U_23
Br1 0.0244(4) 0.0537(5) 0.0229(4) -0.0077(3) 0.0001(3) -0.0046(3)
Br2 0.0182(3) 0.0240(4) 0.0225(4) -0.0031(3) -0.0029(3) -0.0035(3)
Br3 0.0244(4) 0.0234(4) 0.0262(4) -0.0072(3) 0.0020(3) -0.0041(3)
F2 0.047(3) 0.038(2) 0.048(2) 0.0083(19) -0.0187(18) -0.0029(18)
F1 0.047(3) 0.038(2) 0.048(2) 0.0083(19) -0.0187(18) -0.0029(18)
F3 0.047(3) 0.038(2) 0.048(2) 0.0083(19) -0.0187(18) -0.0029(18)
F1A 0.047(3) 0.038(2) 0.048(2) 0.0083(19) -0.0187(18) -0.0029(18)
F3A 0.047(3) 0.038(2) 0.048(2) 0.0083(19) -0.0187(18) -0.0029(18)
F4 0.026(2) 0.046(3) 0.044(3) 0.013(2) 0.001(2) 0.005(2)
F5 0.049(3) 0.023(2) 0.061(3) 0.009(2) -0.026(3) -0.004(2)
F6 0.036(3) 0.047(3) 0.029(2) 0.006(2) -0.014(2) 0.000(2)
N1 0.020(3) 0.014(3) 0.025(3) 0.001(2) -0.004(2) -0.002(2)
N2 0.017(3) 0.036(4) 0.026(3) 0.004(3) -0.001(2) 0.007(3)
C1 0.018(3) 0.037(4) 0.026(4) -0.002(3) 0.003(3) 0.006(3)
C3 0.016(3) 0.039(4) 0.026(4) -0.001(3) 0.001(3) 0.004(3)
C4 0.022(4) 0.033(4) 0.027(4) 0.006(3) -0.004(3) 0.008(3)
C5 0.032(5) 0.063(6) 0.040(5) 0.017(4) 0.009(4) 0.020(5)
C6 0.046(5) 0.057(6) 0.036(5) 0.019(5) 0.003(4) 0.025(4)
C7 0.039(5) 0.035(4) 0.031(4) 0.011(4) -0.013(4) -0.001(3)
C8 0.021(4) 0.035(4) 0.040(5) 0.006(3) -0.005(3) -0.006(4)
C9 0.025(4) 0.035(4) 0.028(4) -0.001(3) -0.003(3) 0.003(3)
C10 0.043(5) 0.040(5) 0.038(5) 0.016(4) -0.016(4) -0.007(4)
C11 0.024(4) 0.040(5) 0.035(4) -0.003(3) 0.000(3) 0.007(4)
C12 0.025(4) 0.045(5) 0.046(5) -0.006(4) -0.003(4) -0.002(4)
C13 0.027(4) 0.053(6) 0.037(5) -0.005(4) -0.002(3) -0.002(4)
C14 0.021(4) 0.054(5) 0.030(4) -0.001(4) -0.001(3) 0.005(4)
C17 0.020(3) 0.012(3) 0.025(3) 0.000(2) -0.006(3) -0.005(3)
C18 0.022(3) 0.018(3) 0.029(4) -0.004(3) -0.005(3) -0.003(3)
C19 0.025(4) 0.027(4) 0.030(4) -0.001(3) 0.001(3) -0.011(3)
C20 0.027(4) 0.020(3) 0.024(4) -0.006(3) -0.004(3) -0.003(3)
C21 0.028(4) 0.016(3) 0.026(4) -0.005(3) -0.008(3) 0.001(3)
C22 0.019(3) 0.018(3) 0.025(4) -0.001(3) -0.006(3) -0.003(3)
C24 0.016(3) 0.022(3) 0.019(3) 0.003(3) -0.002(3) -0.002(3)
C25 0.022(3) 0.020(3) 0.026(4) -0.002(3) -0.006(3) -0.003(3)
C26 0.030(4) 0.018(3) 0.034(4) -0.003(3) -0.010(3) -0.007(3)
C27 0.027(4) 0.020(3) 0.030(4) -0.002(3) -0.005(3) -0.007(3)
C28 0.021(3) 0.023(4) 0.032(4) -0.005(3) -0.010(3) -0.004(3)
C29 0.021(3) 0.023(4) 0.020(3) 0.003(3) -0.001(3) -0.003(3)
C30 0.024(4) 0.028(4) 0.031(4) 0.003(3) -0.006(3) -0.001(3)

loop_
_atom_type_symbol
_atom_type_description
_atom_type_scat_dispersion_real
_atom_type_scat_dispersion_imag
_atom_type_scat_source
C C 0.0033 0.0016 'International Tables Vol C Tables 4.2.6.8 and 6.1.1.4'
H H 0.0000 0.0000 'International Tables Vol C Tables 4.2.6.8 and 6.1.1.4'
F F 0.0171 0.0103 'International Tables Vol C Tables 4.2.6.8 and 6.1.1.4'
Br Br -0.2901 2.4595 'International Tables Vol C Tables 4.2.6.8 and 6.1.1.4'
N N 0.0061 0.0033 'International Tables Vol C Tables 4.2.6.8 and 6.1.1.4'

loop_
_geom_angle_atom_site_label_1
_geom_angle_atom_site_label_2
_geom_angle_atom_site_label_3
_geom_angle_site_symmetry_1
_geom_angle_site_symmetry_3
_geom_angle
_geom_angle_publ_flag
Br3 Br2 Br1 . . 177.25(4) ?
C17 N1 C24 2_575 . 118.2(6) ?
C22 N1 C17 . 2_575 122.7(6) ?
C22 N1 C24 . . 119.0(6) ?
C1 N2 C4 . . 119.8(7) ?
C3 N2 C1 . . 121.6(6) ?
C3 N2 C4 . . 118.6(7) ?
N2 C1 C3 . 2_856 119.0(8) ?
N2 C1 C11 . . 122.0(7) ?
C11 C1 C3 . 2_856 119.0(8) ?
N2 C3 C1 . 2_856 119.4(7) ?
N2 C3 C14 . 2_856 122.1(7) ?
C1 C3 C14 2_856 2_856 118.4(8) ?
C5 C4 N2 . . 119.1(7) ?
C5 C4 C9 . . 122.3(7) ?
C9 C4 N2 . . 118.6(7) ?
C4 C5 H5 . . 120.8 ?
C4 C5 C6 . . 118.4(8) ?
C6 C5 H5 . . 120.8 ?
C5 C6 H6 . . 120.0 ?
C7 C6 C5 . . 120.1(8) ?
C7 C6 H6 . . 120.0 ?
C6 C7 C8 . . 121.2(8) ?
C6 C7 C10 . . 118.3(8) ?
C8 C7 C10 . . 120.4(8) ?
C7 C8 H8 . . 120.4 ?
C7 C8 C9 . . 119.2(7) ?
C9 C8 H8 . . 120.4 ?
C4 C9 C8 . . 118.8(7) ?
C4 C9 H9 . . 120.6 ?
C8 C9 H9 . . 120.6 ?
F2 C10 F1 . . 100.5(9) ?
F2 C10 F3A . . 101.0(9) ?
F2 C10 C7 . . 112.8(7) ?
F1 C10 C7 . . 108.7(8) ?
F3 C10 F2 . . 110.4(9) ?
F3 C10 F1 . . 107.9(9) ?
F3 C10 C7 . . 115.4(9) ?
F1A C10 F2 . . 115.0(11) ?
F1A C10 F3A . . 102.0(11) ?
F1A C10 C7 . . 116.3(10) ?
C7 C10 F3A . . 107.6(9) ?
C1 C11 H11 . . 118.9 ?
C12 C11 C1 . . 122.2(8) ?
C12 C11 H11 . . 118.9 ?
C11 C12 H12 . . 121.2 ?
C11 C12 C13 . . 117.7(9) ?
C13 C12 H12 . . 121.2 ?
C12 C13 H13 . . 119.4 ?
C14 C13 C12 . . 121.2(9) ?
C14 C13 H13 . . 119.4 ?
C3 C14 H14 2_856 . 119.3 ?
C13 C14 C3 . 2_856 121.4(8) ?
C13 C14 H14 . . 119.3 ?
N1 C17 C18 2_575 . 122.4(6) ?
N1 C17 C22 2_575 . 118.3(6) ?
C18 C17 C22 . . 119.3(7) ?
C17 C18 H18 . . 119.8 ?
C19 C18 C17 . . 120.4(7) ?
C19 C18 H18 . . 119.8 ?
C18 C19 H19 . . 119.8 ?
C18 C19 C20 . . 120.5(7) ?
C20 C19 H19 . . 119.8 ?
C19 C20 H20 . . 119.6 ?
C21 C20 C19 . . 120.9(7) ?
C21 C20 H20 . . 119.6 ?
C20 C21 H21 . . 120.1 ?
C20 C21 C22 . . 119.8(7) ?
C22 C21 H21 . . 120.1 ?
N1 C22 C17 . . 119.0(6) ?
N1 C22 C21 . . 121.9(6) ?
C21 C22 C17 . . 119.1(7) ?
C25 C24 N1 . . 119.2(6) ?
C25 C24 C26 . . 122.3(6) ?
C26 C24 N1 . . 118.5(6) ?
C24 C25 H25 . . 120.7 ?
C24 C25 C27 . . 118.6(7) ?
C27 C25 H25 . . 120.7 ?
C24 C26 H26 . . 120.6 ?
C28 C26 C24 . . 118.7(7) ?
C28 C26 H26 . . 120.6 ?
C25 C27 H27 . . 120.2 ?
C25 C27 C29 . . 119.6(7) ?
C29 C27 H27 . . 120.2 ?
C26 C28 H28 . . 120.1 ?
C26 C28 C29 . . 119.8(7) ?
C29 C28 H28 . . 120.1 ?
C27 C29 C28 . . 120.9(7) ?
C27 C29 C30 . . 120.8(7) ?
C28 C29 C30 . . 118.3(7) ?
F4 C30 F6 . . 106.1(6) ?
F4 C30 C29 . . 111.8(6) ?
F5 C30 F4 . . 107.9(6) ?
F5 C30 F6 . . 106.7(6) ?
F5 C30 C29 . . 113.0(6) ?
F6 C30 C29 . . 110.9(6) ?

loop_
_geom_bond_atom_site_label_1
_geom_bond_atom_site_label_2
_geom_bond_site_symmetry_2
_geom_bond_distance
_geom_bond_publ_flag
Br1 Br2 . 2.5714(10) ?
Br2 Br3 . 2.5244(10) ?
F2 C10 . 1.312(10) ?
F1 C10 . 1.422(15) ?
F3 C10 . 1.248(15) ?
F1A C10 . 1.294(19) ?
F3A C10 . 1.52(2) ?
F4 C30 . 1.330(9) ?
F5 C30 . 1.322(9) ?
F6 C30 . 1.348(9) ?
N1 C17 2_575 1.382(9) ?
N1 C22 . 1.377(9) ?
N1 C24 . 1.463(8) ?
N2 C1 . 1.378(11) ?
N2 C3 . 1.374(11) ?
N2 C4 . 1.448(9) ?
C1 C3 2_856 1.411(11) ?
C1 C11 . 1.401(13) ?
C3 C14 2_856 1.421(12) ?
C4 C5 . 1.368(12) ?
C4 C9 . 1.373(11) ?
C5 H5 . 0.95 ?
C5 C6 . 1.385(12) ?
C6 H6 . 0.95 ?
C6 C7 . 1.367(13) ?
C7 C8 . 1.375(12) ?
C7 C10 . 1.517(11) ?
C8 H8 . 0.95 ?
C8 C9 . 1.390(11) ?
C9 H9 . 0.95 ?
C11 H11 . 0.95 ?
C11 C12 . 1.398(13) ?
C12 H12 . 0.95 ?
C12 C13 . 1.413(13) ?
C13 H13 . 0.95 ?
C13 C14 . 1.360(14) ?
C14 H14 . 0.95 ?
C17 C18 . 1.400(10) ?
C17 C22 . 1.423(10) ?
C18 H18 . 0.95 ?
C18 C19 . 1.369(11) ?
C19 H19 . 0.95 ?
C19 C20 . 1.401(11) ?
C20 H20 . 0.95 ?
C20 C21 . 1.368(11) ?
C21 H21 . 0.95 ?
C21 C22 . 1.415(10) ?
C24 C25 . 1.380(10) ?
C24 C26 . 1.383(10) ?
C25 H25 . 0.95 ?
C25 C27 . 1.383(10) ?
C26 H26 . 0.95 ?
C26 C28 . 1.374(10) ?
C27 H27 . 0.95 ?
C27 C29 . 1.386(10) ?
C28 H28 . 0.95 ?
C28 C29 . 1.388(10) ?
C29 C30 . 1.509(10) ?

loop_
_geom_hbond_atom_site_label_D
_geom_hbond_atom_site_label_H
_geom_hbond_atom_site_label_A
_geom_hbond_site_symmetry_A
_geom_hbond_distance_DH
_geom_hbond_distance_HA
_geom_hbond_distance_DA
_geom_hbond_angle_DHA
_geom_hbond_publ_flag
C11 H11 F3 2_766 0.95 2.62 3.212(14) 120.4 ?
C14 H14 Br1 1_655 0.95 2.99 3.772(8) 140.0 ?
C18 H18 Br3 2_566 0.95 3.03 3.823(7) 142.0 ?

loop_
_geom_torsion_atom_site_label_1
_geom_torsion_atom_site_label_2
_geom_torsion_atom_site_label_3
_geom_torsion_atom_site_label_4
_geom_torsion_site_symmetry_1
_geom_torsion_site_symmetry_2
_geom_torsion_site_symmetry_3
_geom_torsion_site_symmetry_4
_geom_torsion
_geom_torsion_publ_flag
N1 C17 C18 C19 2_575 . . . -179.2(6) ?
N1 C17 C22 N1 2_575 . . . 0.1(10) ?
N1 C17 C22 C21 2_575 . . . 179.5(6) ?
N1 C24 C25 C27 . . . . 178.2(6) ?
N1 C24 C26 C28 . . . . -178.0(7) ?
N2 C1 C11 C12 . . . . 179.9(7) ?
N2 C4 C5 C6 . . . . 178.8(10) ?
N2 C4 C9 C8 . . . . -178.2(8) ?
C1 N2 C3 C1 . . . 2_856 -0.4(11) ?
C1 N2 C3 C14 . . . 2_856 179.6(7) ?
C1 N2 C4 C5 . . . . 96.0(11) ?
C1 N2 C4 C9 . . . . -85.2(10) ?
C1 C11 C12 C13 . . . . 0.2(12) ?
C3 N2 C1 C3 . . . 2_856 0.4(11) ?
C3 N2 C1 C11 . . . . 179.9(7) ?
C3 N2 C4 C5 . . . . -84.5(11) ?
C3 N2 C4 C9 . . . . 94.3(9) ?
C3 C1 C11 C12 2_856 . . . -0.6(11) ?
C4 N2 C1 C3 . . . 2_856 179.9(6) ?
C4 N2 C1 C11 . . . . -0.6(10) ?
C4 N2 C3 C1 . . . 2_856 -179.9(6) ?
C4 N2 C3 C14 . . . 2_856 0.1(10) ?
C4 C5 C6 C7 . . . . -0.8(19) ?
C5 C4 C9 C8 . . . . 0.6(15) ?
C5 C6 C7 C8 . . . . 1.0(18) ?
C5 C6 C7 C10 . . . . -179.1(11) ?
C6 C7 C8 C9 . . . . -0.5(15) ?
C6 C7 C10 F2 . . . . 41.0(13) ?
C6 C7 C10 F1 . . . . -69.5(13) ?
C6 C7 C10 F3 . . . . 169.2(12) ?
C6 C7 C10 F1A . . . . -94.9(17) ?
C6 C7 C10 F3A . . . . 151.5(12) ?
C7 C8 C9 C4 . . . . -0.3(13) ?
C8 C7 C10 F2 . . . . -139.1(9) ?
C8 C7 C10 F1 . . . . 110.4(11) ?
C8 C7 C10 F3 . . . . -10.9(15) ?
C8 C7 C10 F1A . . . . 85.0(16) ?
C8 C7 C10 F3A . . . . -28.6(14) ?
C9 C4 C5 C6 . . . . 0.0(17) ?
C10 C7 C8 C9 . . . . 179.6(8) ?
C11 C12 C13 C14 . . . . 0.7(12) ?
C12 C13 C14 C3 . . . 2_856 -1.3(13) ?
C17 N1 C22 C17 2_575 . . . -0.1(11) ?
C17 N1 C22 C21 2_575 . . . -179.5(6) ?
C17 N1 C24 C25 2_575 . . . -92.9(8) ?
C17 N1 C24 C26 2_575 . . . 86.0(8) ?
C17 C18 C19 C20 . . . . -0.4(11) ?
C18 C17 C22 N1 . . . . -179.6(6) ?
C18 C17 C22 C21 . . . . -0.2(10) ?
C18 C19 C20 C21 . . . . -0.1(11) ?
C19 C20 C21 C22 . . . . 0.4(11) ?
C20 C21 C22 N1 . . . . 179.2(6) ?
C20 C21 C22 C17 . . . . -0.2(10) ?
C22 N1 C24 C25 . . . . 89.2(8) ?
C22 N1 C24 C26 . . . . -91.9(8) ?
C22 C17 C18 C19 . . . . 0.5(10) ?
C24 N1 C22 C17 . . . . 177.8(6) ?
C24 N1 C22 C21 . . . . -1.6(10) ?
C24 C25 C27 C29 . . . . 0.1(11) ?
C24 C26 C28 C29 . . . . -0.5(11) ?
C25 C24 C26 C28 . . . . 0.8(11) ?
C25 C27 C29 C28 . . . . 0.2(11) ?
C25 C27 C29 C30 . . . . -178.6(7) ?
C26 C24 C25 C27 . . . . -0.6(11) ?
C26 C28 C29 C27 . . . . 0.0(11) ?
C26 C28 C29 C30 . . . . 178.8(7) ?
C27 C29 C30 F4 . . . . 113.9(8) ?
C27 C29 C30 F5 . . . . -8.1(10) ?
C27 C29 C30 F6 . . . . -127.9(7) ?
C28 C29 C30 F4 . . . . -64.9(9) ?
C28 C29 C30 F5 . . . . 173.1(7) ?
C28 C29 C30 F6 . . . . 53.3(9) ?
